data_7248193
loop_
_publ_author_name
'Zhao, Pinxu'
'Lin, Qiuhan'
'Huang, Haifeng'
'Li, Xiaoqiang'
'Yang, Jun'

_publ_section_title
;
 Synthesis of energetic salts based on
 4-nitro-5-dinitromethyl-1,2,3-1H-triazole
;
_journal_issue 12
_journal_name_full CrystEngComm
_journal_page_first 1730
_journal_page_last 1737
_journal_paper_doi 10.1039/D3CE01184D
_journal_volume 26
_journal_year 2024
_chemical_formula_sum 'C3 H K N6 O6'
_chemical_formula_weight 256.20
_space_group_crystal_system monoclinic
_space_group_IT_number 14
_space_group_name_Hall '-P 2ybc'
_space_group_name_H-M_alt 'P 1 21/c 1'
_atom_sites_solution_hydrogens difmap
_audit_creation_method SHELXL-2013
_audit_update_record
;
2023-04-17 deposited with the CCDC.	2024-01-08 downloaded from the CCDC.
;
_cell_angle_alpha 90
_cell_angle_beta 93.9940(10)
_cell_angle_gamma 90
_cell_formula_units_Z 4
_cell_length_a 8.7186(2)
_cell_length_b 11.5384(3)
_cell_length_c 8.1605(2)
_cell_measurement_reflns_used 6679
_cell_measurement_temperature 213(2)
_cell_measurement_theta_max 54.976
_cell_measurement_theta_min 4.683
_cell_volume 818.94(3)
_computing_cell_refinement 'Bruker SAINT'
_computing_data_collection 'Bruker APEX2'
_computing_data_reduction 'Bruker SAINT'
_computing_molecular_graphics 'Bruker SHELXTL'
_computing_publication_material 'Bruker SHELXTL'
_computing_structure_refinement 'SHELXL-2013 (Sheldrick, 2013)'
_computing_structure_solution 'SHELXS-97 (Sheldrick 2008)'
_diffrn_ambient_temperature 213(2)
_diffrn_measured_fraction_theta_full 0.978
_diffrn_measured_fraction_theta_max 0.980
_diffrn_measurement_device_type 'Bruker APEX-II CCD'
_diffrn_measurement_method '\f and \w scans'
_diffrn_radiation_type MoK\a
_diffrn_radiation_wavelength 0.71073
_diffrn_reflns_av_R_equivalents 0.0196
_diffrn_reflns_av_unetI/netI 0.0147
_diffrn_reflns_Laue_measured_fraction_full 0.978
_diffrn_reflns_Laue_measured_fraction_max 0.980
_diffrn_reflns_limit_h_max 10
_diffrn_reflns_limit_h_min -8
_diffrn_reflns_limit_k_max 14
_diffrn_reflns_limit_k_min -14
_diffrn_reflns_limit_l_max 10
_diffrn_reflns_limit_l_min -9
_diffrn_reflns_number 7864
_diffrn_reflns_point_group_measured_fraction_full 0.978
_diffrn_reflns_point_group_measured_fraction_max 0.980
_diffrn_reflns_theta_full 25.242
_diffrn_reflns_theta_max 25.998
_diffrn_reflns_theta_min 3.062
_exptl_absorpt_coefficient_mu 0.683
_exptl_absorpt_correction_T_max 0.7456
_exptl_absorpt_correction_T_min 0.6522
_exptl_absorpt_correction_type multi-scan
_exptl_absorpt_process_details sadabs
_exptl_crystal_colour yellow
_exptl_crystal_density_diffrn 2.078
_exptl_crystal_description prismatic
_exptl_crystal_F_000 512
_exptl_crystal_size_max 0.200
_exptl_crystal_size_mid 0.150
_exptl_crystal_size_min 0.110
_refine_diff_density_max 0.299
_refine_diff_density_min -0.201
_refine_diff_density_rms 0.038
_refine_ls_extinction_coef 0.042(6)
_refine_ls_extinction_expression Fc^*^=kFc[1+0.001xFc^2^\l^3^/sin(2\q)]^-1/4^
_refine_ls_extinction_method SHELXL
_refine_ls_goodness_of_fit_ref 1.034
_refine_ls_hydrogen_treatment refall
_refine_ls_matrix_type full
_refine_ls_number_parameters 150
_refine_ls_number_reflns 1579
_refine_ls_number_restraints 0
_refine_ls_restrained_S_all 1.034
_refine_ls_R_factor_all 0.0231
_refine_ls_R_factor_gt 0.0222
_refine_ls_shift/su_max 0.000
_refine_ls_shift/su_mean 0.000
_refine_ls_structure_factor_coef Fsqd
_refine_ls_weighting_details 'w=1/[\s^2^(Fo^2^)+(0.0322P)^2^+0.3604P] where P=(Fo^2^+2Fc^2^)/3'
_refine_ls_weighting_scheme calc
_refine_ls_wR_factor_gt 0.0596
_refine_ls_wR_factor_ref 0.0602
_reflns_Friedel_coverage 0.000
_reflns_number_gt 1522
_reflns_number_total 1579
_reflns_threshold_expression 'I > 2\s(I)'
_cod_data_source_file d3ce01184d2.cif
_cod_data_source_block d8v22023
_cod_depositor_comments 'Adding full bibliography for 7248192--7248195.cif.'
_cod_original_sg_symbol_H-M 'P 21/c'
_cod_database_code 7248193
_shelx_space_group_comment
; 
The symmetry employed for this shelxl refinement is uniquely defined 
by the following loop, which should always be used as a source of 
symmetry information in preference to the above space-group names. 
They are only intended as comments. 
;
_shelx_estimated_absorpt_t_min 0.876
_shelx_estimated_absorpt_t_max 0.929
_shelxl_version_number 2013-4

loop_
_space_group_symop_operation_xyz
'x, y, z'
'-x, y+1/2, -z+1/2'
'-x, -y, -z'
'x, -y-1/2, z-1/2'

loop_
_atom_site_label
_atom_site_type_symbol
_atom_site_fract_x
_atom_site_fract_y
_atom_site_fract_z
_atom_site_U_iso_or_equiv
_atom_site_adp_type
_atom_site_occupancy
_atom_site_site_symmetry_order
_atom_site_calc_flag
_atom_site_refinement_flags_posn
_atom_site_refinement_flags_adp
_atom_site_refinement_flags_occupancy
_atom_site_disorder_assembly
_atom_site_disorder_group
K1 K 0.27519(3) 0.09167(2) 0.40079(4) 0.02511(14) Uani 1 1 d . . . . .
O6 O 0.56984(10) 0.46285(8) 0.34962(11) 0.0237(2) Uani 1 1 d . . . . .
O3 O 0.77675(11) 0.15430(8) 0.61697(12) 0.0268(2) Uani 1 1 d . . . . .
O4 O 0.58674(11) 0.11780(8) 0.43942(13) 0.0279(2) Uani 1 1 d . . . . .
O2 O 1.00135(11) 0.23837(9) 0.42591(12) 0.0301(3) Uani 1 1 d . . . . .
O5 O 0.45684(12) 0.29735(9) 0.29799(13) 0.0326(3) Uani 1 1 d . . . . .
O1 O 1.18233(11) 0.30914(9) 0.59110(13) 0.0316(3) Uani 1 1 d . . . . .
N1 N 0.73993(13) 0.46999(9) 0.66547(14) 0.0213(3) Uani 1 1 d . . . . .
N6 N 0.56081(12) 0.35410(9) 0.37198(13) 0.0203(2) Uani 1 1 d . . . . .
N3 N 0.98444(13) 0.46381(9) 0.70939(13) 0.0216(3) Uani 1 1 d . . . . .
N5 N 0.67654(12) 0.18776(9) 0.51221(13) 0.0195(2) Uani 1 1 d . . . . .
N4 N 1.04764(12) 0.30404(9) 0.53645(13) 0.0210(2) Uani 1 1 d . . . . .
N2 N 0.86119(13) 0.52041(10) 0.74760(14) 0.0243(3) Uani 1 1 d . . . . .
C1 C 0.93764(14) 0.37959(10) 0.60280(15) 0.0180(3) Uani 1 1 d . . . . .
C2 C 0.78046(14) 0.38065(11) 0.57281(15) 0.0176(3) Uani 1 1 d . . . . .
C3 C 0.67059(14) 0.30656(11) 0.48095(15) 0.0187(3) Uani 1 1 d . . . . .
H1 H 0.645(2) 0.4902(15) 0.674(2) 0.031(4) Uiso 1 1 d . . . . .

loop_
_atom_site_aniso_label
_atom_site_aniso_U_11
_atom_site_aniso_U_22
_atom_site_aniso_U_33
_atom_site_aniso_U_23
_atom_site_aniso_U_13
_atom_site_aniso_U_12
K1 0.01954(19) 0.02188(19) 0.0334(2) 0.00158(11) -0.00152(12) 0.00212(10)
O6 0.0240(5) 0.0217(5) 0.0253(5) 0.0033(4) 0.0010(4) 0.0054(4)
O3 0.0271(5) 0.0218(5) 0.0302(5) 0.0070(4) -0.0065(4) -0.0009(4)
O4 0.0245(5) 0.0218(5) 0.0366(6) -0.0066(4) -0.0031(4) -0.0054(4)
O2 0.0273(5) 0.0328(5) 0.0301(5) -0.0132(4) 0.0002(4) 0.0020(4)
O5 0.0236(5) 0.0349(6) 0.0373(6) -0.0007(5) -0.0124(4) -0.0044(4)
O1 0.0161(5) 0.0412(6) 0.0372(6) -0.0072(5) -0.0012(4) 0.0029(4)
N1 0.0191(6) 0.0209(6) 0.0237(6) -0.0026(4) -0.0008(4) 0.0034(4)
N6 0.0173(5) 0.0238(6) 0.0197(5) -0.0003(4) 0.0011(4) 0.0019(4)
N3 0.0224(6) 0.0183(5) 0.0238(6) -0.0002(4) -0.0015(4) -0.0004(4)
N5 0.0178(5) 0.0199(5) 0.0209(5) -0.0007(4) 0.0027(4) -0.0014(4)
N4 0.0188(5) 0.0219(5) 0.0224(5) -0.0002(4) 0.0023(4) 0.0001(4)
N2 0.0254(6) 0.0204(6) 0.0265(6) -0.0036(4) -0.0033(5) 0.0013(5)
C1 0.0182(6) 0.0170(6) 0.0186(6) 0.0013(5) 0.0008(5) -0.0001(5)
C2 0.0196(6) 0.0162(6) 0.0169(6) 0.0022(5) 0.0013(5) 0.0009(5)
C3 0.0170(6) 0.0189(6) 0.0201(6) 0.0001(5) -0.0001(5) -0.0003(5)

loop_
_atom_type_symbol
_atom_type_description
_atom_type_scat_dispersion_real
_atom_type_scat_dispersion_imag
_atom_type_scat_source
C C 0.0033 0.0016 'International Tables Vol C Tables 4.2.6.8 and 6.1.1.4'
H H 0.0000 0.0000 'International Tables Vol C Tables 4.2.6.8 and 6.1.1.4'
K K 0.2009 0.2494 'International Tables Vol C Tables 4.2.6.8 and 6.1.1.4'
N N 0.0061 0.0033 'International Tables Vol C Tables 4.2.6.8 and 6.1.1.4'
O O 0.0106 0.0060 'International Tables Vol C Tables 4.2.6.8 and 6.1.1.4'

loop_
_geom_angle_atom_site_label_1
_geom_angle_atom_site_label_2
_geom_angle_atom_site_label_3
_geom_angle
_geom_angle_site_symmetry_1
_geom_angle_site_symmetry_3
_geom_angle_publ_flag
O4 K1 O1 106.14(3) . 4_465 ?
O4 K1 O3 105.47(3) . 3_656 ?
O1 K1 O3 108.58(3) 4_465 3_656 ?
O4 K1 O6 68.48(3) . 2_645 ?
O1 K1 O6 72.59(3) 4_465 2_645 ?
O3 K1 O6 62.82(3) 3_656 2_645 ?
O4 K1 O2 137.18(3) . 1_455 ?
O1 K1 O2 69.40(3) 4_465 1_455 ?
O3 K1 O2 116.43(3) 3_656 1_455 ?
O6 K1 O2 139.03(3) 2_645 1_455 ?
O4 K1 N3 153.58(3) . 4_465 ?
O1 K1 N3 55.66(3) 4_465 4_465 ?
O3 K1 N3 68.48(3) 3_656 4_465 ?
O6 K1 N3 86.66(3) 2_645 4_465 ?
O2 K1 N3 59.43(3) 1_455 4_465 ?
O4 K1 O4 70.64(3) . 3_656 ?
O1 K1 O4 143.37(3) 4_465 3_656 ?
O3 K1 O4 43.50(3) 3_656 3_656 ?
O6 K1 O4 72.56(3) 2_645 3_656 ?
O2 K1 O4 138.15(3) 1_455 3_656 ?
N3 K1 O4 111.32(3) 4_465 3_656 ?
O4 K1 O5 53.51(3) . . ?
O1 K1 O5 63.67(3) 4_465 . ?
O3 K1 O5 148.15(3) 3_656 . ?
O6 K1 O5 85.89(3) 2_645 . ?
O2 K1 O5 90.64(3) 1_455 . ?
N3 K1 O5 118.24(3) 4_465 . ?
O4 K1 O5 124.15(3) 3_656 . ?
O4 K1 O1 98.39(3) . 1_455 ?
O1 K1 O1 92.957(17) 4_465 1_455 ?
O3 K1 O1 141.37(3) 3_656 1_455 ?
O6 K1 O1 155.79(3) 2_645 1_455 ?
O2 K1 O1 41.92(3) 1_455 1_455 ?
N3 K1 O1 101.34(3) 4_465 1_455 ?
O4 K1 O1 123.66(3) 3_656 1_455 ?
O5 K1 O1 70.15(3) . 1_455 ?
O4 K1 N2 110.15(3) . 2_646 ?
O1 K1 N2 141.23(3) 4_465 2_646 ?
O3 K1 N2 74.44(3) 3_656 2_646 ?
O6 K1 N2 133.96(3) 2_645 2_646 ?
O2 K1 N2 74.85(3) 1_455 2_646 ?
N3 K1 N2 93.33(3) 4_465 2_646 ?
O4 K1 N2 64.66(3) 3_656 2_646 ?
O5 K1 N2 132.16(3) . 2_646 ?
O1 K1 N2 68.94(3) 1_455 2_646 ?
O4 K1 N5 88.41(3) . 3_656 ?
O1 K1 N5 127.25(3) 4_465 3_656 ?
O3 K1 N5 21.59(3) 3_656 3_656 ?
O6 K1 N5 66.37(3) 2_645 3_656 ?
O2 K1 N5 129.36(3) 1_455 3_656 ?
N3 K1 N5 89.65(3) 4_465 3_656 ?
O4 K1 N5 21.92(3) 3_656 3_656 ?
O5 K1 N5 139.89(3) . 3_656 ?
O1 K1 N5 135.63(3) 1_455 3_656 ?
N2 K1 N5 67.59(3) 2_646 3_656 ?
O4 K1 N4 118.90(3) . 1_455 ?
O1 K1 N4 82.08(3) 4_465 1_455 ?
O3 K1 N4 129.54(3) 3_656 1_455 ?
O6 K1 N4 154.62(3) 2_645 1_455 ?
O2 K1 N4 20.84(3) 1_455 1_455 ?
N3 K1 N4 80.15(3) 4_465 1_455 ?
O4 K1 N4 132.52(3) 3_656 1_455 ?
O5 K1 N4 81.49(3) . 1_455 ?
O1 K1 N4 21.23(3) 1_455 1_455 ?
N2 K1 N4 68.89(3) 2_646 1_455 ?
N5 K1 N4 134.49(3) 3_656 1_455 ?
N6 O6 K1 129.54(7) . 2_655 ?
N5 O3 K1 99.88(7) . 3_656 ?
N5 O4 K1 135.54(8) . . ?
N5 O4 K1 95.52(7) . 3_656 ?
K1 O4 K1 109.36(3) . 3_656 ?
N4 O2 K1 100.35(7) . 1_655 ?
N6 O5 K1 131.49(8) . . ?
N4 O1 K1 123.26(8) . 4_666 ?
N4 O1 K1 93.21(7) . 1_655 ?
K1 O1 K1 134.94(4) 4_666 1_655 ?
C2 N1 N2 112.65(11) . . ?
C2 N1 H1 122.8(12) . . ?
N2 N1 H1 124.5(12) . . ?
O5 N6 O6 120.11(10) . . ?
O5 N6 C3 123.82(11) . . ?
O6 N6 C3 116.07(10) . . ?
N2 N3 C1 107.20(10) . . ?
N2 N3 K1 131.95(8) . 4_666 ?
C1 N3 K1 113.26(8) . 4_666 ?
O3 N5 O4 121.05(11) . . ?
O3 N5 C3 116.57(10) . . ?
O4 N5 C3 122.38(11) . . ?
O3 N5 K1 58.53(6) . 3_656 ?
O4 N5 K1 62.56(6) . 3_656 ?
C3 N5 K1 174.64(8) . 3_656 ?
O2 N4 O1 123.70(11) . . ?
O2 N4 C1 117.43(11) . . ?
O1 N4 C1 118.86(11) . . ?
O2 N4 K1 58.81(6) . 1_655 ?
O1 N4 K1 65.57(7) . 1_655 ?
C1 N4 K1 171.21(8) . 1_655 ?
N3 N2 N1 107.13(10) . . ?
N3 N2 K1 133.12(8) . 2_656 ?
N1 N2 K1 102.93(8) . 2_656 ?
N3 C1 C2 111.18(11) . . ?
N3 C1 N4 120.19(11) . . ?
C2 C1 N4 128.63(11) . . ?
N1 C2 C1 101.83(11) . . ?
N1 C2 C3 123.61(11) . . ?
C1 C2 C3 134.40(12) . . ?
N6 C3 N5 121.73(11) . . ?
N6 C3 C2 120.23(11) . . ?
N5 C3 C2 117.99(11) . . ?

loop_
_geom_bond_atom_site_label_1
_geom_bond_atom_site_label_2
_geom_bond_distance
_geom_bond_site_symmetry_2
_geom_bond_publ_flag
K1 O4 2.7293(10) . ?
K1 O1 2.8403(11) 4_465 ?
K1 O3 2.8762(10) 3_656 ?
K1 O6 2.9318(10) 2_645 ?
K1 O2 2.9454(10) 1_455 ?
K1 N3 2.9535(11) 4_465 ?
K1 O4 2.9618(10) 3_656 ?
K1 O5 3.0049(11) . ?
K1 O1 3.0884(11) 1_455 ?
K1 N2 3.2861(12) 2_646 ?
K1 N5 3.3219(11) 3_656 ?
K1 N4 3.3870(11) 1_455 ?
O6 N6 1.2713(14) . ?
O6 K1 2.9318(10) 2_655 ?
O3 N5 1.2407(14) . ?
O3 K1 2.8761(10) 3_656 ?
O4 N5 1.2461(14) . ?
O4 K1 2.9618(10) 3_656 ?
O2 N4 1.2247(14) . ?
O2 K1 2.9454(10) 1_655 ?
O5 N6 1.2405(14) . ?
O1 N4 1.2282(15) . ?
O1 K1 2.8402(11) 4_666 ?
O1 K1 3.0885(11) 1_655 ?
N1 C2 1.3403(17) . ?
N1 N2 1.3441(16) . ?
N1 H1 0.865(19) . ?
N6 C3 1.3745(16) . ?
N3 N2 1.3134(16) . ?
N3 C1 1.3484(16) . ?
N3 K1 2.9535(11) 4_666 ?
N5 C3 1.3946(16) . ?
N5 K1 3.3219(11) 3_656 ?
N4 C1 1.4300(16) . ?
N4 K1 3.3870(11) 1_655 ?
N2 K1 3.2861(12) 2_656 ?
C1 C2 1.3753(18) . ?
C2 C3 1.4527(17) . ?

loop_
_geom_hbond_atom_site_label_D
_geom_hbond_atom_site_label_H
_geom_hbond_atom_site_label_A
_geom_hbond_distance_DH
_geom_hbond_distance_HA
_geom_hbond_distance_DA
_geom_hbond_angle_DHA
_geom_hbond_site_symmetry_A
N1 H1 N6 0.865(19) 2.549(18) 3.3131(15) 147.7(16) 3_666
N1 H1 O5 0.865(19) 2.623(18) 3.2110(15) 126.2(15) 3_666
N1 H1 O6 0.865(19) 1.948(19) 2.8042(15) 169.9(17) 3_666
N1 H1 O6 0.865(19) 1.948(19) 2.8042(15) 169.9(17) 3_666
N1 H1 O5 0.865(19) 2.623(18) 3.2110(15) 126.2(15) 3_666
N1 H1 N6 0.865(19) 2.549(18) 3.3131(15) 147.7(16) 3_666

loop_
_geom_torsion_atom_site_label_1
_geom_torsion_atom_site_label_2
_geom_torsion_atom_site_label_3
_geom_torsion_atom_site_label_4
_geom_torsion
_geom_torsion_site_symmetry_1
_geom_torsion_site_symmetry_2
_geom_torsion_site_symmetry_3
_geom_torsion_site_symmetry_4
_geom_torsion_publ_flag
K1 O5 N6 O6 -144.33(9) . . . . ?
K1 O5 N6 C3 35.33(17) . . . . ?
K1 O6 N6 O5 -87.05(13) 2_655 . . . ?
K1 O6 N6 C3 93.27(11) 2_655 . . . ?
K1 O3 N5 O4 2.38(12) 3_656 . . . ?
K1 O3 N5 C3 -177.51(9) 3_656 . . . ?
K1 O4 N5 O3 122.74(11) . . . . ?
K1 O4 N5 O3 -2.29(12) 3_656 . . . ?
K1 O4 N5 C3 -57.38(17) . . . . ?
K1 O4 N5 C3 177.59(10) 3_656 . . . ?
K1 O4 N5 K1 125.03(11) . . . 3_656 ?
K1 O2 N4 O1 9.99(14) 1_655 . . . ?
K1 O2 N4 C1 -170.88(9) 1_655 . . . ?
K1 O1 N4 O2 -161.37(9) 4_666 . . . ?
K1 O1 N4 O2 -9.38(13) 1_655 . . . ?
K1 O1 N4 C1 19.51(15) 4_666 . . . ?
K1 O1 N4 C1 171.50(9) 1_655 . . . ?
K1 O1 N4 K1 -151.99(9) 4_666 . . 1_655 ?
C1 N3 N2 N1 0.52(13) . . . . ?
K1 N3 N2 N1 -146.00(9) 4_666 . . . ?
C1 N3 N2 K1 128.06(10) . . . 2_656 ?
K1 N3 N2 K1 -18.46(16) 4_666 . . 2_656 ?
C2 N1 N2 N3 -0.09(14) . . . . ?
C2 N1 N2 K1 -143.66(9) . . . 2_656 ?
N2 N3 C1 C2 -0.78(14) . . . . ?
K1 N3 C1 C2 152.70(8) 4_666 . . . ?
N2 N3 C1 N4 178.95(11) . . . . ?
K1 N3 C1 N4 -27.57(13) 4_666 . . . ?
O2 N4 C1 N3 -171.51(11) . . . . ?
O1 N4 C1 N3 7.67(18) . . . . ?
O2 N4 C1 C2 8.17(19) . . . . ?
O1 N4 C1 C2 -172.65(12) . . . . ?
N2 N1 C2 C1 -0.36(14) . . . . ?
N2 N1 C2 C3 175.59(11) . . . . ?
N3 C1 C2 N1 0.69(14) . . . . ?
N4 C1 C2 N1 -179.02(12) . . . . ?
N3 C1 C2 C3 -174.59(13) . . . . ?
N4 C1 C2 C3 5.7(2) . . . . ?
O5 N6 C3 N5 2.50(19) . . . . ?
O6 N6 C3 N5 -177.83(11) . . . . ?
O5 N6 C3 C2 -174.77(12) . . . . ?
O6 N6 C3 C2 4.90(16) . . . . ?
O3 N5 C3 N6 -177.53(11) . . . . ?
O4 N5 C3 N6 2.58(18) . . . . ?
O3 N5 C3 C2 -0.21(17) . . . . ?
O4 N5 C3 C2 179.91(11) . . . . ?
N1 C2 C3 N6 54.33(17) . . . . ?
C1 C2 C3 N6 -131.22(15) . . . . ?
N1 C2 C3 N5 -123.04(13) . . . . ?
C1 C2 C3 N5 51.4(2) . . . . ?
